data_4502777
loop_
_publ_author_name
'Xin, Ling-Yun'
'Liu, Guang-Zhen'
'Li, Xiao-Ling'
'Wang, Li-Ya'

_publ_section_title
;
 Structural Diversity for a Series of Metal(II) Complexes Based on
 Flexible 1,2-Phenylenediacetate and Dipyridyl-type Coligand
;
_journal_issue 1
_journal_name_full 'Crystal Growth &amp; Design'
_journal_page_first 147
_journal_paper_doi 10.1021/cg200903k
_journal_volume 12
_journal_year 2012
_chemical_formula_sum 'C22 H22 Co N2 O5'
_chemical_formula_weight 453.35
_chemical_name_systematic
; 
 ? 
;
_space_group_IT_number 14
_symmetry_cell_setting monoclinic
_symmetry_space_group_name_Hall '-P 2yn'
_symmetry_space_group_name_H-M 'P 1 21/n 1'
_atom_sites_solution_hydrogens geom
_atom_sites_solution_primary direct
_atom_sites_solution_secondary difmap
_audit_creation_method SHELXL-97
_cell_angle_alpha 90.00
_cell_angle_beta 106.3610(10)
_cell_angle_gamma 90.00
_cell_formula_units_Z 4
_cell_length_a 8.6406(7)
_cell_length_b 17.6956(15)
_cell_length_c 13.3812(11)
_cell_measurement_reflns_used 5915
_cell_measurement_temperature 296(2)
_cell_measurement_theta_max 27.88
_cell_measurement_theta_min 2.52
_cell_volume 1963.1(3)
_computing_cell_refinement 'Bruker SMART'
_computing_data_collection 'Bruker SMART'
_computing_data_reduction 'Bruker SAINT'
_computing_molecular_graphics 'Bruker SHELXTL'
_computing_publication_material 'Bruker SHELXTL'
_computing_structure_refinement 'SHELXL-97 (Sheldrick, 1997)'
_computing_structure_solution 'SHELXS-97 (Sheldrick, 1990)'
_diffrn_ambient_temperature 296(2)
_diffrn_measured_fraction_theta_full 0.998
_diffrn_measured_fraction_theta_max 0.998
_diffrn_measurement_device_type 'CCD area detector'
_diffrn_measurement_method 'phi and omega scans'
_diffrn_radiation_monochromator graphite
_diffrn_radiation_source 'fine-focus sealed tube'
_diffrn_radiation_type MoK\a
_diffrn_radiation_wavelength 0.71073
_diffrn_reflns_av_R_equivalents 0.0217
_diffrn_reflns_av_sigmaI/netI 0.0186
_diffrn_reflns_limit_h_max 10
_diffrn_reflns_limit_h_min -10
_diffrn_reflns_limit_k_max 21
_diffrn_reflns_limit_k_min -21
_diffrn_reflns_limit_l_max 16
_diffrn_reflns_limit_l_min -16
_diffrn_reflns_number 14770
_diffrn_reflns_theta_full 25.50
_diffrn_reflns_theta_max 25.50
_diffrn_reflns_theta_min 2.52
_diffrn_standards_decay_% 0
_diffrn_standards_interval_count 0
_diffrn_standards_interval_time 0
_diffrn_standards_number 0
_exptl_absorpt_coefficient_mu 0.913
_exptl_absorpt_correction_T_max 0.8677
_exptl_absorpt_correction_T_min 0.7842
_exptl_absorpt_correction_type multi-scan
_exptl_absorpt_process_details sadabs
_exptl_crystal_colour pink
_exptl_crystal_density_diffrn 1.534
_exptl_crystal_density_method 'not measured'
_exptl_crystal_description block
_exptl_crystal_F_000 940
_exptl_crystal_size_max 0.28
_exptl_crystal_size_mid 0.21
_exptl_crystal_size_min 0.16
_refine_diff_density_max 0.300
_refine_diff_density_min -0.188
_refine_diff_density_rms 0.042
_refine_ls_extinction_method none
_refine_ls_goodness_of_fit_ref 1.036
_refine_ls_hydrogen_treatment constr
_refine_ls_matrix_type full
_refine_ls_number_parameters 271
_refine_ls_number_reflns 3651
_refine_ls_number_restraints 0
_refine_ls_restrained_S_all 1.036
_refine_ls_R_factor_all 0.0331
_refine_ls_R_factor_gt 0.0259
_refine_ls_shift/su_max 0.001
_refine_ls_shift/su_mean 0.000
_refine_ls_structure_factor_coef Fsqd
_refine_ls_weighting_details 'calc w=1/[\s^2^(Fo^2^)+(0.0297P)^2^+0.9857P] where P=(Fo^2^+2Fc^2^)/3'
_refine_ls_weighting_scheme calc
_refine_ls_wR_factor_gt 0.0635
_refine_ls_wR_factor_ref 0.0679
_reflns_number_gt 3110
_reflns_number_total 3651
_reflns_threshold_expression >2sigma(I)
_cod_data_source_file cg200903k_si_011.cif
_cod_data_source_block a
_cod_depositor_comments
;
The following automatic conversions were performed:

'_symmetry_cell_setting' value 'Monoclinic' changed to 'monoclinic'
according to /home/saulius/struct/CIF-dictionaries/cif_core.dic
dictionary named 'cif_core.dic' version 2.4.1 from 2010-06-29.

Automatic conversion script
Id: cif_fix_values 1715 2011-07-08 13:25:40Z adriana 
;
_cod_original_sg_symbol_H-M P2(1)/n
_cod_database_code 4502777

loop_
_symmetry_equiv_pos_as_xyz
'x, y, z'
'-x+1/2, y+1/2, -z+1/2'
'-x, -y, -z'
'x-1/2, -y-1/2, z-1/2'

loop_
_atom_site_label
_atom_site_type_symbol
_atom_site_fract_x
_atom_site_fract_y
_atom_site_fract_z
_atom_site_U_iso_or_equiv
_atom_site_adp_type
_atom_site_occupancy
_atom_site_symmetry_multiplicity
_atom_site_calc_flag
_atom_site_refinement_flags
Co1 Co 0.83747(3) 0.124518(13) 0.508946(17) 0.02414(8) Uani 1 1 d .
N1 N 1.00939(18) 0.11668(8) 0.66297(11) 0.0291(3) Uani 1 1 d .
N2 N 1.67398(17) 0.11920(8) 1.35459(11) 0.0264(3) Uani 1 1 d .
O1 O 0.60816(19) 0.09158(8) 0.65975(12) 0.0508(4) Uani 1 1 d .
O2 O 0.66531(14) 0.18165(7) 0.55911(9) 0.0306(3) Uani 1 1 d .
O3 O -0.01450(14) 0.21516(7) 0.47521(10) 0.0311(3) Uani 1 1 d .
O4 O 0.04297(15) 0.09892(7) 0.44402(10) 0.0337(3) Uani 1 1 d .
O5W O 0.75115(15) 0.01804(7) 0.53884(10) 0.0341(3) Uani 1 1 d .
H1W H 0.8243 -0.0153 0.5578 0.051 Uiso 1 1 d R
H2W H 0.7016 0.0333 0.5816 0.051 Uiso 1 1 d R
C1 C 0.5855(2) 0.15423(11) 0.61692(13) 0.0294(4) Uani 1 1 d .
C2 C 0.4522(2) 0.20303(12) 0.63912(15) 0.0385(5) Uani 1 1 d .
H2A H 0.3575 0.1715 0.6304 0.046 Uiso 1 1 calc R
H2B H 0.4875 0.2181 0.7117 0.046 Uiso 1 1 calc R
C3 C 0.4015(2) 0.27330(11) 0.57455(14) 0.0297(4) Uani 1 1 d .
C4 C 0.4527(2) 0.34417(13) 0.61586(18) 0.0440(5) Uani 1 1 d .
H4 H 0.5216 0.3474 0.6831 0.053 Uiso 1 1 calc R
C5 C 0.4044(3) 0.40981(13) 0.5600(2) 0.0545(6) Uani 1 1 d .
H5 H 0.4395 0.4565 0.5897 0.065 Uiso 1 1 calc R
C6 C 0.3049(3) 0.40558(14) 0.4612(2) 0.0563(6) Uani 1 1 d .
H6 H 0.2726 0.4495 0.4227 0.068 Uiso 1 1 calc R
C7 C 0.2522(2) 0.33622(13) 0.41824(17) 0.0437(5) Uani 1 1 d .
H7 H 0.1848 0.3340 0.3505 0.052 Uiso 1 1 calc R
C8 C 0.2968(2) 0.26944(11) 0.47337(14) 0.0294(4) Uani 1 1 d .
C9 C 0.2306(2) 0.19484(12) 0.42565(15) 0.0362(5) Uani 1 1 d .
H9A H 0.3129 0.1565 0.4496 0.043 Uiso 1 1 calc R
H9B H 0.2087 0.1987 0.3506 0.043 Uiso 1 1 calc R
C10 C 0.0775(2) 0.16869(10) 0.45023(13) 0.0274(4) Uani 1 1 d .
C11 C 1.0056(2) 0.16338(12) 0.74063(14) 0.0356(4) Uani 1 1 d .
H11 H 0.9243 0.1995 0.7283 0.043 Uiso 1 1 calc R
C12 C 1.1155(2) 0.16112(12) 0.83826(14) 0.0371(5) Uani 1 1 d .
H12 H 1.1066 0.1950 0.8895 0.045 Uiso 1 1 calc R
C13 C 1.2390(2) 0.10839(10) 0.85977(13) 0.0274(4) Uani 1 1 d .
C14 C 1.2414(2) 0.05912(11) 0.77983(14) 0.0378(5) Uani 1 1 d .
H14 H 1.3205 0.0220 0.7904 0.045 Uiso 1 1 calc R
C15 C 1.1270(2) 0.06486(11) 0.68453(14) 0.0381(5) Uani 1 1 d .
H15 H 1.1319 0.0309 0.6325 0.046 Uiso 1 1 calc R
C16 C 1.3677(2) 0.10411(12) 0.96263(14) 0.0335(4) Uani 1 1 d .
H16A H 1.4566 0.1366 0.9594 0.040 Uiso 1 1 calc R
H16B H 1.4084 0.0527 0.9727 0.040 Uiso 1 1 calc R
C17 C 1.3122(2) 0.12677(11) 1.05645(13) 0.0317(4) Uani 1 1 d .
H17A H 1.2728 0.1783 1.0469 0.038 Uiso 1 1 calc R
H17B H 1.2227 0.0946 1.0594 0.038 Uiso 1 1 calc R
C18 C 1.4409(2) 0.12153(10) 1.15895(13) 0.0265(4) Uani 1 1 d .
C19 C 1.5868(2) 0.15929(12) 1.17651(14) 0.0364(5) Uani 1 1 d .
H19 H 1.6103 0.1861 1.1228 0.044 Uiso 1 1 calc R
C20 C 1.6970(2) 0.15702(12) 1.27348(14) 0.0353(4) Uani 1 1 d .
H20 H 1.7932 0.1834 1.2831 0.042 Uiso 1 1 calc R
C21 C 1.5350(2) 0.08110(11) 1.33709(14) 0.0331(4) Uani 1 1 d .
H21 H 1.5161 0.0534 1.3916 0.040 Uiso 1 1 calc R
C22 C 1.4182(2) 0.08082(11) 1.24226(14) 0.0329(4) Uani 1 1 d .
H22 H 1.3239 0.0532 1.2342 0.039 Uiso 1 1 calc R

loop_
_atom_site_aniso_label
_atom_site_aniso_U_11
_atom_site_aniso_U_22
_atom_site_aniso_U_33
_atom_site_aniso_U_23
_atom_site_aniso_U_13
_atom_site_aniso_U_12
Co1 0.02305(13) 0.02801(14) 0.01877(13) 0.00017(9) 0.00167(9) 0.00062(10)
N1 0.0287(8) 0.0341(9) 0.0207(7) 0.0009(6) 0.0009(6) -0.0010(7)
N2 0.0251(7) 0.0330(8) 0.0191(7) 0.0013(6) 0.0030(6) -0.0004(6)
O1 0.0633(10) 0.0390(8) 0.0610(10) 0.0140(8) 0.0353(8) 0.0098(7)
O2 0.0291(7) 0.0338(7) 0.0297(7) 0.0034(5) 0.0100(5) 0.0038(5)
O3 0.0272(6) 0.0311(7) 0.0352(7) -0.0043(6) 0.0090(5) 0.0001(6)
O4 0.0328(7) 0.0292(7) 0.0365(7) -0.0027(6) 0.0056(6) 0.0013(6)
O5W 0.0370(7) 0.0303(7) 0.0324(7) 0.0031(6) 0.0056(6) 0.0045(6)
C1 0.0267(9) 0.0359(10) 0.0232(9) -0.0023(8) 0.0032(7) -0.0009(8)
C2 0.0315(10) 0.0551(13) 0.0303(10) 0.0061(9) 0.0109(8) 0.0092(9)
C3 0.0201(8) 0.0403(11) 0.0307(9) -0.0017(8) 0.0102(7) 0.0025(8)
C4 0.0286(10) 0.0563(14) 0.0480(12) -0.0170(11) 0.0122(9) -0.0075(10)
C5 0.0452(13) 0.0368(13) 0.0900(19) -0.0145(13) 0.0329(14) -0.0084(10)
C6 0.0487(14) 0.0390(13) 0.0877(19) 0.0175(13) 0.0302(14) 0.0074(11)
C7 0.0313(11) 0.0552(14) 0.0444(12) 0.0129(10) 0.0101(9) 0.0050(10)
C8 0.0215(9) 0.0376(11) 0.0303(9) -0.0001(8) 0.0094(7) -0.0001(7)
C9 0.0297(10) 0.0475(12) 0.0319(10) -0.0086(9) 0.0096(8) -0.0033(9)
C10 0.0256(9) 0.0337(10) 0.0188(8) -0.0015(7) -0.0006(7) 0.0005(8)
C11 0.0300(10) 0.0437(12) 0.0281(10) -0.0018(8) 0.0000(8) 0.0101(8)
C12 0.0359(11) 0.0449(12) 0.0256(10) -0.0072(8) 0.0008(8) 0.0091(9)
C13 0.0250(9) 0.0339(10) 0.0216(9) 0.0014(7) 0.0038(7) -0.0006(7)
C14 0.0400(11) 0.0397(11) 0.0282(10) -0.0014(8) 0.0008(8) 0.0136(9)
C15 0.0469(12) 0.0381(11) 0.0240(9) -0.0057(8) 0.0014(8) 0.0091(9)
C16 0.0274(9) 0.0450(12) 0.0236(9) -0.0019(8) -0.0003(8) 0.0062(8)
C17 0.0258(9) 0.0450(11) 0.0208(9) 0.0018(8) 0.0011(7) 0.0016(8)
C18 0.0240(9) 0.0322(10) 0.0209(8) -0.0011(7) 0.0025(7) 0.0038(7)
C19 0.0321(10) 0.0512(12) 0.0236(9) 0.0088(8) 0.0039(8) -0.0082(9)
C20 0.0274(9) 0.0484(12) 0.0272(10) 0.0047(9) 0.0029(8) -0.0102(9)
C21 0.0321(10) 0.0421(11) 0.0233(9) 0.0053(8) 0.0050(8) -0.0067(8)
C22 0.0258(9) 0.0430(11) 0.0273(9) 0.0026(8) 0.0032(8) -0.0082(8)

loop_
_atom_type_symbol
_atom_type_description
_atom_type_scat_dispersion_real
_atom_type_scat_dispersion_imag
_atom_type_scat_source
C C 0.0033 0.0016 'International Tables Vol C Tables 4.2.6.8 and 6.1.1.4'
H H 0.0000 0.0000 'International Tables Vol C Tables 4.2.6.8 and 6.1.1.4'
N N 0.0061 0.0033 'International Tables Vol C Tables 4.2.6.8 and 6.1.1.4'
O O 0.0106 0.0060 'International Tables Vol C Tables 4.2.6.8 and 6.1.1.4'
Co Co 0.3494 0.9721 'International Tables Vol C Tables 4.2.6.8 and 6.1.1.4'

loop_
_geom_angle_atom_site_label_1
_geom_angle_atom_site_label_2
_geom_angle_atom_site_label_3
_geom_angle
_geom_angle_site_symmetry_1
_geom_angle_site_symmetry_3
O2 Co1 O5W 92.88(5) . .
O2 Co1 N2 89.72(5) . 1_454
O5W Co1 N2 88.36(5) . 1_454
O2 Co1 O3 103.08(5) . 1_655
O5W Co1 O3 163.54(5) . 1_655
N2 Co1 O3 95.65(5) 1_454 1_655
O2 Co1 N1 94.90(5) . .
O5W Co1 N1 86.96(5) . .
N2 Co1 N1 173.58(6) 1_454 .
O3 Co1 N1 87.66(5) 1_655 .
O2 Co1 O4 162.29(5) . 1_655
O5W Co1 O4 104.80(5) . 1_655
N2 Co1 O4 89.81(5) 1_454 1_655
O3 Co1 O4 59.37(5) 1_655 1_655
N1 Co1 O4 87.14(5) . 1_655
C11 N1 C15 116.09(15) . .
C11 N1 Co1 122.48(12) . .
C15 N1 Co1 121.42(12) . .
C20 N2 C21 116.18(15) . .
C20 N2 Co1 123.38(12) . 1_656
C21 N2 Co1 120.27(11) . 1_656
C1 O2 Co1 125.25(12) . .
C10 O3 Co1 91.48(11) . 1_455
C10 O4 Co1 88.58(10) . 1_455
Co1 O5W H1W 113.9 . .
Co1 O5W H2W 96.7 . .
H1W O5W H2W 119.5 . .
O1 C1 O2 125.60(17) . .
O1 C1 C2 116.37(16) . .
O2 C1 C2 118.00(16) . .
C3 C2 C1 117.80(15) . .
C3 C2 H2A 107.9 . .
C1 C2 H2A 107.9 . .
C3 C2 H2B 107.9 . .
C1 C2 H2B 107.9 . .
H2A C2 H2B 107.2 . .
C4 C3 C8 118.29(18) . .
C4 C3 C2 120.48(18) . .
C8 C3 C2 121.18(17) . .
C5 C4 C3 121.9(2) . .
C5 C4 H4 119.0 . .
C3 C4 H4 119.0 . .
C6 C5 C4 119.4(2) . .
C6 C5 H5 120.3 . .
C4 C5 H5 120.3 . .
C5 C6 C7 119.9(2) . .
C5 C6 H6 120.0 . .
C7 C6 H6 120.0 . .
C6 C7 C8 121.8(2) . .
C6 C7 H7 119.1 . .
C8 C7 H7 119.1 . .
C7 C8 C3 118.60(18) . .
C7 C8 C9 120.30(17) . .
C3 C8 C9 121.09(17) . .
C8 C9 C10 115.10(15) . .
C8 C9 H9A 108.5 . .
C10 C9 H9A 108.5 . .
C8 C9 H9B 108.5 . .
C10 C9 H9B 108.5 . .
H9A C9 H9B 107.5 . .
O3 C10 O4 120.10(16) . .
O3 C10 C9 120.89(16) . .
O4 C10 C9 119.01(16) . .
N1 C11 C12 123.82(17) . .
N1 C11 H11 118.1 . .
C12 C11 H11 118.1 . .
C11 C12 C13 119.98(18) . .
C11 C12 H12 120.0 . .
C13 C12 H12 120.0 . .
C14 C13 C12 116.22(16) . .
C14 C13 C16 120.39(16) . .
C12 C13 C16 123.38(16) . .
C15 C14 C13 120.33(18) . .
C15 C14 H14 119.8 . .
C13 C14 H14 119.8 . .
N1 C15 C14 123.54(17) . .
N1 C15 H15 118.2 . .
C14 C15 H15 118.2 . .
C13 C16 C17 114.70(15) . .
C13 C16 H16A 108.6 . .
C17 C16 H16A 108.6 . .
C13 C16 H16B 108.6 . .
C17 C16 H16B 108.6 . .
H16A C16 H16B 107.6 . .
C18 C17 C16 114.39(15) . .
C18 C17 H17A 108.7 . .
C16 C17 H17A 108.7 . .
C18 C17 H17B 108.7 . .
C16 C17 H17B 108.7 . .
H17A C17 H17B 107.6 . .
C22 C18 C19 116.19(16) . .
C22 C18 C17 121.96(16) . .
C19 C18 C17 121.82(16) . .
C20 C19 C18 119.97(17) . .
C20 C19 H19 120.0 . .
C18 C19 H19 120.0 . .
N2 C20 C19 123.95(17) . .
N2 C20 H20 118.0 . .
C19 C20 H20 118.0 . .
N2 C21 C22 123.34(17) . .
N2 C21 H21 118.3 . .
C22 C21 H21 118.3 . .
C21 C22 C18 120.32(17) . .
C21 C22 H22 119.8 . .
C18 C22 H22 119.8 . .

loop_
_geom_bond_atom_site_label_1
_geom_bond_atom_site_label_2
_geom_bond_distance
_geom_bond_site_symmetry_2
Co1 O2 2.0611(12) .
Co1 O5W 2.1059(13) .
Co1 N2 2.1510(14) 1_454
Co1 O3 2.1767(13) 1_655
Co1 N1 2.1792(14) .
Co1 O4 2.2320(13) 1_655
N1 C11 1.335(2) .
N1 C15 1.339(2) .
N2 C20 1.337(2) .
N2 C21 1.339(2) .
N2 Co1 2.1510(14) 1_656
O1 C1 1.238(2) .
O2 C1 1.269(2) .
O3 C10 1.253(2) .
O3 Co1 2.1766(13) 1_455
O4 C10 1.267(2) .
O4 Co1 2.2320(13) 1_455
O5W H1W 0.8500 .
O5W H2W 0.8500 .
C1 C2 1.534(3) .
C2 C3 1.507(3) .
C2 H2A 0.9700 .
C2 H2B 0.9700 .
C3 C4 1.392(3) .
C3 C8 1.402(3) .
C4 C5 1.381(3) .
C4 H4 0.9300 .
C5 C6 1.361(4) .
C5 H5 0.9300 .
C6 C7 1.377(3) .
C6 H6 0.9300 .
C7 C8 1.389(3) .
C7 H7 0.9300 .
C8 C9 1.507(3) .
C9 C10 1.522(3) .
C9 H9A 0.9700 .
C9 H9B 0.9700 .
C11 C12 1.383(3) .
C11 H11 0.9300 .
C12 C13 1.385(3) .
C12 H12 0.9300 .
C13 C14 1.385(3) .
C13 C16 1.508(2) .
C14 C15 1.380(3) .
C14 H14 0.9300 .
C15 H15 0.9300 .
C16 C17 1.518(3) .
C16 H16A 0.9700 .
C16 H16B 0.9700 .
C17 C18 1.505(2) .
C17 H17A 0.9700 .
C17 H17B 0.9700 .
C18 C22 1.387(2) .
C18 C19 1.388(3) .
C19 C20 1.377(2) .
C19 H19 0.9300 .
C20 H20 0.9300 .
C21 C22 1.381(2) .
C21 H21 0.9300 .
C22 H22 0.9300 .

loop_
_geom_hbond_atom_site_label_D
_geom_hbond_atom_site_label_H
_geom_hbond_atom_site_label_A
_geom_hbond_distance_DH
_geom_hbond_distance_HA
_geom_hbond_distance_DA
_geom_hbond_angle_DHA
_geom_hbond_site_symmetry_A
O5W H2W O1 0.85 1.81 2.639(2) 163.8 .
O5W H1W O4 0.85 1.88 2.6964(18) 161.8 3_656

loop_
_geom_torsion_atom_site_label_1
_geom_torsion_atom_site_label_2
_geom_torsion_atom_site_label_3
_geom_torsion_atom_site_label_4
_geom_torsion
_geom_torsion_site_symmetry_1
O2 Co1 N1 C11 -21.67(15) .
O5W Co1 N1 C11 -114.31(15) .
N2 Co1 N1 C11 -157.5(4) 1_454
O3 Co1 N1 C11 81.26(15) 1_655
O4 Co1 N1 C11 140.69(15) 1_655
O2 Co1 N1 C15 159.26(15) .
O5W Co1 N1 C15 66.63(15) .
N2 Co1 N1 C15 23.4(6) 1_454
O3 Co1 N1 C15 -97.81(15) 1_655
O4 Co1 N1 C15 -38.37(15) 1_655
O5W Co1 O2 C1 19.39(14) .
N2 Co1 O2 C1 107.73(14) 1_454
O3 Co1 O2 C1 -156.53(13) 1_655
N1 Co1 O2 C1 -67.80(14) .
O4 Co1 O2 C1 -163.77(15) 1_655
Co1 O2 C1 O1 6.9(3) .
Co1 O2 C1 C2 -175.05(12) .
O1 C1 C2 C3 -169.65(18) .
O2 C1 C2 C3 12.1(3) .
C1 C2 C3 C4 -103.3(2) .
C1 C2 C3 C8 79.3(2) .
C8 C3 C4 C5 -0.4(3) .
C2 C3 C4 C5 -177.90(18) .
C3 C4 C5 C6 -0.7(3) .
C4 C5 C6 C7 0.7(3) .
C5 C6 C7 C8 0.4(3) .
C6 C7 C8 C3 -1.5(3) .
C6 C7 C8 C9 177.14(19) .
C4 C3 C8 C7 1.4(3) .
C2 C3 C8 C7 178.93(16) .
C4 C3 C8 C9 -177.18(16) .
C2 C3 C8 C9 0.3(3) .
C7 C8 C9 C10 -92.3(2) .
C3 C8 C9 C10 86.3(2) .
Co1 O3 C10 O4 6.99(16) 1_455
Co1 O3 C10 C9 -173.77(14) 1_455
Co1 O4 C10 O3 -6.82(16) 1_455
Co1 O4 C10 C9 173.93(14) 1_455
C8 C9 C10 O3 23.7(2) .
C8 C9 C10 O4 -157.09(16) .
C15 N1 C11 C12 0.9(3) .
Co1 N1 C11 C12 -178.20(16) .
N1 C11 C12 C13 0.3(3) .
C11 C12 C13 C14 -1.3(3) .
C11 C12 C13 C16 177.45(19) .
C12 C13 C14 C15 1.2(3) .
C16 C13 C14 C15 -177.64(19) .
C11 N1 C15 C14 -1.1(3) .
Co1 N1 C15 C14 178.05(16) .
C13 C14 C15 N1 0.0(3) .
C14 C13 C16 C17 -148.81(18) .
C12 C13 C16 C17 32.4(3) .
C13 C16 C17 C18 179.36(16) .
C16 C17 C18 C22 -126.3(2) .
C16 C17 C18 C19 55.9(3) .
C22 C18 C19 C20 -2.2(3) .
C17 C18 C19 C20 175.76(18) .
C21 N2 C20 C19 0.9(3) .
Co1 N2 C20 C19 -174.21(16) 1_656
C18 C19 C20 N2 0.8(3) .
C20 N2 C21 C22 -1.2(3) .
Co1 N2 C21 C22 174.11(15) 1_656
N2 C21 C22 C18 -0.3(3) .
C19 C18 C22 C21 1.9(3) .
C17 C18 C22 C21 -175.99(18) .
